data_7244723
loop_
_publ_author_name
'Wang, Chao'
'Chen, Ning'
'Kong, Fangong'
'Wang, Shoujuan'

_publ_section_title
;
 A family of oxime-based titanium-oxo clusters: synthesis, structures, and
 photoelectric responses
;
_journal_name_full CrystEngComm
_journal_paper_doi 10.1039/D2CE00195K
_journal_year 2022
_chemical_formula_moiety 'C41 H39 N3 O13 Ti3'
_chemical_formula_sum 'C41 H39 N3 O13 Ti3'
_chemical_formula_weight 925.45
_space_group_crystal_system monoclinic
_space_group_IT_number 14
_space_group_name_Hall '-P 2yn'
_space_group_name_H-M_alt 'P 1 21/n 1'
_atom_sites_solution_hydrogens geom
_atom_sites_solution_primary iterative
_audit_creation_date 2020-12-30
_audit_creation_method
;
Olex2 1.3
(compiled 2020.11.12 svn.r5f609507 for OlexSys, GUI svn.r6226)
;
_audit_update_record
;
2021-06-22 deposited with the CCDC.	2022-04-04 downloaded from the CCDC.
;
_cell_angle_alpha 90
_cell_angle_beta 106.6678(9)
_cell_angle_gamma 90
_cell_formula_units_Z 4
_cell_length_a 11.8670(3)
_cell_length_b 21.1077(5)
_cell_length_c 18.0596(4)
_cell_measurement_reflns_used 9919
_cell_measurement_temperature 150.0
_cell_measurement_theta_max 26.30
_cell_measurement_theta_min 2.26
_cell_volume 4333.59(18)
_computing_cell_refinement 'SAINT v8.37A (Bruker, 2015)'
_computing_data_reduction 'SAINT v8.37A (Bruker, 2015)'
_computing_molecular_graphics 'Olex2 1.3 (Dolomanov et al., 2009)'
_computing_publication_material 'Olex2 1.3 (Dolomanov et al., 2009)'
_computing_structure_refinement 'SHELXL 2018/3 (Sheldrick, 2015)'
_computing_structure_solution 'olex2.solve 1.3 (Bourhis et al., 2015)'
_diffrn_ambient_temperature 150.0
_diffrn_measured_fraction_theta_full 1.000
_diffrn_measured_fraction_theta_max 0.999
_diffrn_measurement_device_type 'Bruker APEX-II CCD'
_diffrn_measurement_method '\f and \w scans'
_diffrn_radiation_type MoK\a
_diffrn_radiation_wavelength 0.71073
_diffrn_reflns_av_R_equivalents 0.0482
_diffrn_reflns_av_unetI/netI 0.0265
_diffrn_reflns_Laue_measured_fraction_full 1.000
_diffrn_reflns_Laue_measured_fraction_max 0.999
_diffrn_reflns_limit_h_max 14
_diffrn_reflns_limit_h_min -14
_diffrn_reflns_limit_k_max 26
_diffrn_reflns_limit_k_min -26
_diffrn_reflns_limit_l_max 22
_diffrn_reflns_limit_l_min -22
_diffrn_reflns_number 61884
_diffrn_reflns_point_group_measured_fraction_full 1.000
_diffrn_reflns_point_group_measured_fraction_max 0.999
_diffrn_reflns_theta_full 26.000
_diffrn_reflns_theta_max 26.388
_diffrn_reflns_theta_min 2.035
_diffrn_source_current 30.0
_diffrn_source_power 1.5
_diffrn_source_voltage 50.0
_diffrn_standards_number 0
_exptl_absorpt_coefficient_mu 0.605
_exptl_absorpt_correction_T_max 0.0276
_exptl_absorpt_correction_T_min 0.0113
_exptl_absorpt_correction_type multi-scan
_exptl_absorpt_process_details
;
SADABS-2016/2 (Bruker,2016/2) was used for absorption correction.
wR2(int) was 0.0681 before and 0.0587 after correction.
The Ratio of minimum to maximum transmission is 0.4094.
The \l/2 correction factor is Not present.
;
_exptl_crystal_colour orange
_exptl_crystal_colour_primary orange
_exptl_crystal_density_diffrn 1.418
_exptl_crystal_description block
_exptl_crystal_F_000 1904
_exptl_crystal_size_max 0.8
_exptl_crystal_size_mid 0.6
_exptl_crystal_size_min 0.4
_refine_diff_density_max 0.315
_refine_diff_density_min -0.269
_refine_diff_density_rms 0.053
_refine_ls_extinction_method none
_refine_ls_goodness_of_fit_ref 1.037
_refine_ls_hydrogen_treatment constr
_refine_ls_matrix_type full
_refine_ls_number_parameters 565
_refine_ls_number_reflns 8876
_refine_ls_number_restraints 63
_refine_ls_restrained_S_all 1.040
_refine_ls_R_factor_all 0.0472
_refine_ls_R_factor_gt 0.0342
_refine_ls_shift/su_max 0.001
_refine_ls_shift/su_mean 0.000
_refine_ls_structure_factor_coef Fsqd
_refine_ls_weighting_details 'w=1/[\s^2^(Fo^2^)+(0.0510P)^2^+1.2663P] where P=(Fo^2^+2Fc^2^)/3'
_refine_ls_weighting_scheme calc
_refine_ls_wR_factor_gt 0.0883
_refine_ls_wR_factor_ref 0.0971
_reflns_Friedel_coverage 0.000
_reflns_number_gt 7190
_reflns_number_total 8876
_reflns_threshold_expression 'I > 2\s(I)'
_cod_data_source_file d2ce00195k2.cif
_cod_data_source_block cluster-5
_cod_database_code 7244723
_shelx_shelxl_version_number 2018/3
_shelx_space_group_comment
;
The symmetry employed for this shelxl refinement is uniquely defined
by the following loop, which should always be used as a source of
symmetry information in preference to the above space-group names.
They are only intended as comments.
;
_olex2_refinement_description
;
1. Fixed Uiso
 At 1.2 times of:
  All C(H) groups
 At 1.5 times of:
  All C(H,H,H) groups, All C(H,H,H,H,H,H) groups
2. Uiso/Uaniso restraints and constraints
Uanis(C19) \\sim Ueq, Uanis(C39) \\sim Ueq, Uanis(C5) \\sim Ueq, Uanis(C39A)
\\sim Ueq, Uanis(C5A) \\sim Ueq: with sigma of 0.01 and sigma for terminal
atoms of 0.02
3. Rigid body (RIGU) restrains
 O8, C5, C5A, C19, C39, C39A
 with sigma for 1-2 distances of 0.004 and sigma for 1-3 distances of 0.004
4. Others
 Sof(C5A)=Sof(H5AA)=Sof(H5AB)=Sof(H5AC)=Sof(H19D)=Sof(H19E)=Sof(H19F)=
 Sof(C39A)=Sof(H39A)=1-FVAR(1)
 Sof(C5)=Sof(H5A)=Sof(H5B)=Sof(H5C)=Sof(H19A)=Sof(H19B)=Sof(H19C)=Sof(C39)=
 Sof(H39)=FVAR(1)
5.a Ternary CH refined with riding coordinates:
 C30(H30), C39(H39), C39A(H39A)
5.b Aromatic/amide H refined with riding coordinates:
 C1(H1), C2(H2), C3(H3), C7(H7), C9(H9), C10(H10), C11(H11), C13(H13),
 C14(H14), C15(H15), C17(H17), C20(H20), C22(H22), C23(H23), C26(H26), C27(H27),
  C28(H28), C31(H31), C33(H33), C34(H34), C35(H35), C36(H36), C37(H37),
 C40(H40), C41(H41)
5.c Idealised Me refined as rotating group:
 C5(H5A,H5B,H5C), C5A(H5AA,H5AB,H5AC), C19(H19A,H19B,H19C), C19(H19D,H19E,
 H19F), C25(H25A,H25B,H25C), C29(H29A,H29B,H29C)
;
_olex2_submission_special_instructions 'No special instructions were received'

loop_
_space_group_symop_operation_xyz
'x, y, z'
'-x+1/2, y+1/2, -z+1/2'
'-x, -y, -z'
'x-1/2, -y-1/2, z-1/2'

loop_
_atom_site_label
_atom_site_type_symbol
_atom_site_fract_x
_atom_site_fract_y
_atom_site_fract_z
_atom_site_U_iso_or_equiv
_atom_site_adp_type
_atom_site_occupancy
_atom_site_site_symmetry_order
_atom_site_calc_flag
_atom_site_refinement_flags_posn
_atom_site_refinement_flags_adp
_atom_site_refinement_flags_occupancy
_atom_site_disorder_assembly
_atom_site_disorder_group
Ti1 Ti 0.00177(3) 0.17465(2) 0.36180(2) 0.03336(9) Uani 1 1 d . . . . .
Ti2 Ti 0.28579(3) 0.20743(2) 0.48146(2) 0.03354(9) Uani 1 1 d . . . . .
Ti3 Ti 0.08139(3) 0.14343(2) 0.55177(2) 0.03201(9) Uani 1 1 d . . . . .
O1 O 0.27724(12) 0.24017(7) 0.58111(8) 0.0378(3) Uani 1 1 d . . . . .
O2 O 0.28330(13) 0.15521(7) 0.38591(8) 0.0395(3) Uani 1 1 d . . . . .
O3 O 0.10826(13) 0.10945(7) 0.33307(8) 0.0381(3) Uani 1 1 d . . . . .
O4 O -0.10280(12) 0.22973(7) 0.40572(8) 0.0384(3) Uani 1 1 d . . . . .
O5 O -0.02528(12) 0.08463(7) 0.49232(7) 0.0358(3) Uani 1 1 d . . . . .
O6 O 0.21977(12) 0.09312(6) 0.56992(8) 0.0354(3) Uani 1 1 d . . . . .
O7 O -0.12265(13) 0.14641(7) 0.27649(8) 0.0394(3) Uani 1 1 d . . . . .
O8 O 0.04727(13) 0.23497(7) 0.31052(8) 0.0402(3) Uani 1 1 d . . . . .
O9 O 0.05102(13) 0.13107(7) 0.64524(8) 0.0371(3) Uani 1 1 d . . . . .
O10 O 0.11953(12) 0.17974(6) 0.46256(7) 0.0323(3) Uani 1 1 d . . . . .
O11 O 0.26955(13) 0.28309(7) 0.43725(8) 0.0406(3) Uani 1 1 d . . . . .
O12 O -0.04158(13) 0.21487(7) 0.53344(8) 0.0390(3) Uani 1 1 d . . . . .
O13 O 0.45010(12) 0.20080(7) 0.50767(8) 0.0394(3) Uani 1 1 d . . . . .
N1 N 0.19427(15) 0.21782(8) 0.61368(10) 0.0355(4) Uani 1 1 d . . . . .
N2 N -0.06309(14) 0.09063(8) 0.41254(9) 0.0337(4) Uani 1 1 d . . . . .
N3 N 0.31169(14) 0.11453(8) 0.54415(9) 0.0331(3) Uani 1 1 d . . . . .
C1 C 0.40205(18) 0.07824(10) 0.56246(11) 0.0358(4) Uani 1 1 d . . . . .
H1 H 0.397242 0.039177 0.587514 0.043 Uiso 1 1 calc R U . . .
C2 C 0.3733(3) -0.00527(14) 0.21043(19) 0.0741(9) Uani 1 1 d . . . . .
H2 H 0.408191 -0.032452 0.181281 0.089 Uiso 1 1 calc R U . . .
C3 C 0.1932(2) 0.24315(10) 0.67852(12) 0.0408(5) Uani 1 1 d . . . . .
H3 H 0.249746 0.274867 0.700392 0.049 Uiso 1 1 calc R U . . .
C4 C -0.09857(18) 0.24492(10) 0.47463(12) 0.0366(4) Uani 1 1 d . . . . .
C5 C 0.0897(8) 0.2233(4) 0.1876(4) 0.070(2) Uani 0.597(13) 1 d . U P A 1
H5A H 0.141306 0.186944 0.206599 0.105 Uiso 0.597(13) 1 calc R U P A 1
H5B H 0.116729 0.245926 0.148479 0.105 Uiso 0.597(13) 1 calc R U P A 1
H5C H 0.009013 0.208340 0.164577 0.105 Uiso 0.597(13) 1 calc R U P A 1
C5A C 0.1371(12) 0.2465(9) 0.2100(8) 0.103(5) Uani 0.403(13) 1 d . U P A 2
H5AA H 0.206098 0.255244 0.253853 0.154 Uiso 0.403(13) 1 calc R U P A 2
H5AB H 0.138138 0.274240 0.166685 0.154 Uiso 0.403(13) 1 calc R U P A 2
H5AC H 0.138588 0.202162 0.194254 0.154 Uiso 0.403(13) 1 calc R U P A 2
C6 C 0.21731(19) 0.11556(10) 0.34173(11) 0.0370(4) Uani 1 1 d . . . . .
C7 C 0.7086(2) 0.06271(13) 0.55038(17) 0.0598(7) Uani 1 1 d . . . . .
H7 H 0.768451 0.031343 0.559629 0.072 Uiso 1 1 calc R U . . .
C8 C -0.16641(19) 0.30136(10) 0.48732(13) 0.0393(5) Uani 1 1 d . . . . .
C9 C 0.0957(2) 0.26432(13) 0.77921(14) 0.0531(6) Uani 1 1 d . . . . .
H9 H 0.142461 0.301447 0.792441 0.064 Uiso 1 1 calc R U . . .
C10 C -0.2433(2) 0.08948(11) 0.17060(13) 0.0496(6) Uani 1 1 d . . . . .
H10 H -0.241663 0.124099 0.137308 0.060 Uiso 1 1 calc R U . . .
C11 C -0.3098(2) -0.01556(12) 0.18833(13) 0.0497(6) Uani 1 1 d . . . . .
H11 H -0.352827 -0.052581 0.167472 0.060 Uiso 1 1 calc R U . . .
C12 C 0.51109(18) 0.09455(10) 0.54639(12) 0.0382(4) Uani 1 1 d . . . . .
C13 C 0.7281(2) 0.12244(14) 0.52582(18) 0.0631(7) Uani 1 1 d . . . . .
H13 H 0.802485 0.132192 0.518817 0.076 Uiso 1 1 calc R U . . .
C14 C -0.1657(2) 0.31760(12) 0.56187(15) 0.0516(6) Uani 1 1 d . . . . .
H14 H -0.120675 0.293422 0.604496 0.062 Uiso 1 1 calc R U . . .
C15 C -0.2956(3) 0.40411(13) 0.51243(18) 0.0638(7) Uani 1 1 d . . . . .
H15 H -0.339907 0.439364 0.521127 0.077 Uiso 1 1 calc R U . . .
C16 C -0.18212(19) 0.09358(10) 0.24932(12) 0.0400(5) Uani 1 1 d . . . . .
C17 C 0.2052(3) 0.02657(12) 0.24914(15) 0.0548(6) Uani 1 1 d . . . . .
H17 H 0.124469 0.021651 0.246161 0.066 Uiso 1 1 calc R U . . .
C18 C -0.18689(18) 0.04211(10) 0.29761(12) 0.0374(4) Uani 1 1 d . . . . .
C19 C 0.0141(4) 0.32738(14) 0.23218(17) 0.0862(11) Uani 1 1 d . U . . .
H19A H 0.054368 0.358872 0.208971 0.129 Uiso 0.597(13) 1 calc R U P A 1
H19B H -0.001853 0.345516 0.278101 0.129 Uiso 0.597(13) 1 calc R U P A 1
H19C H -0.060228 0.315278 0.194621 0.129 Uiso 0.597(13) 1 calc R U P A 1
H19D H 0.088839 0.346829 0.260942 0.129 Uiso 0.403(13) 1 calc R U P A 2
H19E H -0.047191 0.339089 0.256234 0.129 Uiso 0.403(13) 1 calc R U P A 2
H19F H -0.008020 0.342418 0.178591 0.129 Uiso 0.403(13) 1 calc R U P A 2
C20 C 0.6012(2) 0.04928(12) 0.56126(14) 0.0475(5) Uani 1 1 d . . . . .
H20 H 0.587673 0.008480 0.579230 0.057 Uiso 1 1 calc R U . . .
C21 C 0.1086(2) 0.22503(11) 0.71967(12) 0.0431(5) Uani 1 1 d . . . . .
C22 C -0.3059(3) 0.03544(12) 0.14100(14) 0.0558(6) Uani 1 1 d . . . . .
H22 H -0.346818 0.033297 0.087489 0.067 Uiso 1 1 calc R U . . .
C23 C -0.0403(2) 0.15484(13) 0.74243(14) 0.0513(6) Uani 1 1 d . . . . .
H23 H -0.086480 0.117440 0.730488 0.062 Uiso 1 1 calc R U . . .
C24 C 0.53118(18) 0.15517(11) 0.52080(12) 0.0390(4) Uani 1 1 d . . . . .
C25 C 0.3475(3) 0.38347(14) 0.48580(19) 0.0699(8) Uani 1 1 d . . . . .
H25A H 0.367861 0.365940 0.538229 0.105 Uiso 1 1 calc R U . . .
H25B H 0.328120 0.428484 0.487346 0.105 Uiso 1 1 calc R U . . .
H25C H 0.414580 0.378735 0.464791 0.105 Uiso 1 1 calc R U . . .
C26 C -0.2319(2) 0.33714(11) 0.42499(14) 0.0465(5) Uani 1 1 d . . . . .
H26 H -0.232084 0.326409 0.373878 0.056 Uiso 1 1 calc R U . . .
C27 C -0.2304(3) 0.36892(13) 0.57421(17) 0.0639(7) Uani 1 1 d . . . . .
H27 H -0.229942 0.379932 0.625303 0.077 Uiso 1 1 calc R U . . .
C28 C -0.2509(2) -0.01218(11) 0.26598(13) 0.0431(5) Uani 1 1 d . . . . .
H28 H -0.253542 -0.047130 0.298568 0.052 Uiso 1 1 calc R U . . .
C29 C 0.1293(2) 0.35866(13) 0.45662(15) 0.0557(6) Uani 1 1 d . . . . .
H29A H 0.064899 0.335859 0.420173 0.084 Uiso 1 1 calc R U . . .
H29B H 0.111027 0.404017 0.454622 0.084 Uiso 1 1 calc R U . . .
H29C H 0.138931 0.342765 0.509062 0.084 Uiso 1 1 calc R U . . .
C30 C 0.2426(2) 0.34833(10) 0.43493(14) 0.0478(5) Uani 1 1 d . . . . .
H30 H 0.229584 0.363362 0.380612 0.057 Uiso 1 1 calc R U . . .
C31 C 0.6415(2) 0.16858(13) 0.51111(15) 0.0523(6) Uani 1 1 d . . . . .
H31 H 0.657050 0.209473 0.494384 0.063 Uiso 1 1 calc R U . . .
C32 C 0.2718(2) 0.07302(10) 0.29570(13) 0.0432(5) Uani 1 1 d . . . . .
C33 C 0.4399(3) 0.04128(14) 0.25589(18) 0.0665(8) Uani 1 1 d . . . . .
H33 H 0.520108 0.046576 0.257497 0.080 Uiso 1 1 calc R U . . .
C34 C -0.13057(17) 0.04477(10) 0.37988(12) 0.0364(4) Uani 1 1 d . . . . .
H34 H -0.143976 0.011141 0.411275 0.044 Uiso 1 1 calc R U . . .
C35 C 0.2571(3) -0.01281(14) 0.20680(19) 0.0723(8) Uani 1 1 d . . . . .
H35 H 0.211952 -0.045106 0.175174 0.087 Uiso 1 1 calc R U . . .
C36 C 0.3896(2) 0.08056(12) 0.29947(15) 0.0529(6) Uani 1 1 d . . . . .
H36 H 0.435504 0.112356 0.331621 0.064 Uiso 1 1 calc R U . . .
C37 C 0.0154(3) 0.24935(14) 0.81887(15) 0.0605(7) Uani 1 1 d . . . . .
H37 H 0.006552 0.276356 0.858921 0.073 Uiso 1 1 calc R U . . .
C38 C 0.04019(19) 0.16981(11) 0.70203(12) 0.0412(5) Uani 1 1 d . . . . .
C39 C 0.0929(7) 0.2684(3) 0.2555(3) 0.0555(16) Uani 0.597(13) 1 d . U P A 1
H39 H 0.175788 0.281782 0.280950 0.067 Uiso 0.597(13) 1 calc R U P A 1
C39A C 0.0271(10) 0.2586(3) 0.2333(4) 0.049(2) Uani 0.403(13) 1 d . U P A 2
H39A H -0.042743 0.237814 0.196855 0.058 Uiso 0.403(13) 1 calc R U P A 2
C40 C -0.0519(2) 0.19528(15) 0.80030(15) 0.0596(7) Uani 1 1 d . . . . .
H40 H -0.107216 0.185544 0.827625 0.072 Uiso 1 1 calc R U . . .
C41 C -0.2968(2) 0.38836(12) 0.43770(17) 0.0580(6) Uani 1 1 d . . . . .
H41 H -0.342124 0.412663 0.395288 0.070 Uiso 1 1 calc R U . . .

loop_
_atom_site_aniso_label
_atom_site_aniso_U_11
_atom_site_aniso_U_22
_atom_site_aniso_U_33
_atom_site_aniso_U_23
_atom_site_aniso_U_13
_atom_site_aniso_U_12
Ti1 0.03537(19) 0.03376(19) 0.03174(18) 0.00282(14) 0.01089(14) 0.00064(14)
Ti2 0.03356(18) 0.03297(18) 0.03575(18) 0.00240(14) 0.01259(15) -0.00159(14)
Ti3 0.03126(18) 0.03470(18) 0.03156(17) 0.00218(14) 0.01141(14) 0.00050(14)
O1 0.0375(7) 0.0387(8) 0.0388(7) -0.0019(6) 0.0135(6) -0.0049(6)
O2 0.0399(8) 0.0429(8) 0.0396(7) -0.0027(6) 0.0177(6) -0.0014(6)
O3 0.0411(8) 0.0372(7) 0.0384(7) -0.0014(6) 0.0153(6) 0.0011(6)
O4 0.0375(7) 0.0394(8) 0.0385(7) 0.0005(6) 0.0114(6) 0.0049(6)
O5 0.0345(7) 0.0415(8) 0.0310(7) 0.0035(6) 0.0088(6) -0.0038(6)
O6 0.0315(7) 0.0356(7) 0.0420(7) 0.0068(6) 0.0153(6) 0.0012(6)
O7 0.0431(8) 0.0384(8) 0.0344(7) 0.0037(6) 0.0075(6) -0.0008(6)
O8 0.0456(8) 0.0403(8) 0.0359(7) 0.0068(6) 0.0137(6) -0.0019(7)
O9 0.0388(7) 0.0421(8) 0.0328(7) 0.0027(6) 0.0141(6) 0.0001(6)
O10 0.0330(7) 0.0333(7) 0.0319(6) 0.0025(5) 0.0116(5) 0.0010(6)
O11 0.0465(8) 0.0349(7) 0.0425(8) 0.0047(6) 0.0163(7) -0.0009(6)
O12 0.0377(7) 0.0431(8) 0.0382(7) 0.0036(6) 0.0142(6) 0.0074(6)
O13 0.0338(7) 0.0406(8) 0.0453(8) 0.0020(6) 0.0138(6) -0.0036(6)
N1 0.0362(9) 0.0372(9) 0.0344(8) 0.0021(7) 0.0120(7) -0.0004(7)
N2 0.0336(8) 0.0378(9) 0.0302(8) 0.0033(7) 0.0098(7) 0.0030(7)
N3 0.0312(8) 0.0361(9) 0.0340(8) -0.0003(7) 0.0125(7) -0.0022(7)
C1 0.0360(10) 0.0359(10) 0.0357(10) 0.0004(8) 0.0105(8) -0.0001(8)
C2 0.103(2) 0.0519(16) 0.086(2) -0.0065(15) 0.0575(19) 0.0185(16)
C3 0.0415(11) 0.0410(11) 0.0382(11) -0.0018(9) 0.0086(9) 0.0011(9)
C4 0.0329(10) 0.0356(10) 0.0434(11) 0.0015(9) 0.0143(9) -0.0024(8)
C5 0.090(5) 0.080(4) 0.048(3) 0.012(3) 0.032(3) 0.017(4)
C5A 0.079(7) 0.175(12) 0.068(7) 0.040(8) 0.043(6) 0.008(7)
C6 0.0454(11) 0.0334(10) 0.0350(10) 0.0047(8) 0.0161(9) 0.0030(9)
C7 0.0394(13) 0.0589(16) 0.0853(19) -0.0048(14) 0.0243(13) 0.0063(11)
C8 0.0375(10) 0.0352(10) 0.0476(12) -0.0021(9) 0.0157(9) -0.0013(9)
C9 0.0595(15) 0.0568(14) 0.0450(12) -0.0046(11) 0.0180(11) 0.0066(12)
C10 0.0635(15) 0.0445(13) 0.0381(11) 0.0031(9) 0.0101(11) -0.0005(11)
C11 0.0575(14) 0.0462(13) 0.0434(12) -0.0068(10) 0.0113(11) -0.0046(11)
C12 0.0321(10) 0.0444(11) 0.0383(10) -0.0034(9) 0.0106(8) 0.0002(9)
C13 0.0376(13) 0.0663(17) 0.093(2) 0.0001(15) 0.0314(13) -0.0020(12)
C14 0.0574(14) 0.0478(13) 0.0519(13) 0.0006(11) 0.0195(11) 0.0080(11)
C15 0.0705(18) 0.0434(14) 0.084(2) -0.0056(13) 0.0329(16) 0.0138(13)
C16 0.0406(11) 0.0415(11) 0.0374(10) -0.0017(9) 0.0104(9) 0.0019(9)
C17 0.0656(16) 0.0436(13) 0.0610(15) -0.0086(11) 0.0277(13) 0.0003(12)
C18 0.0361(10) 0.0399(11) 0.0369(10) -0.0001(9) 0.0114(8) 0.0029(8)
C19 0.141(3) 0.0515(16) 0.0519(16) 0.0171(13) 0.0055(18) -0.0073(18)
C20 0.0410(12) 0.0461(12) 0.0569(14) -0.0010(11) 0.0164(10) 0.0040(10)
C21 0.0426(12) 0.0516(13) 0.0356(10) 0.0007(9) 0.0120(9) 0.0058(10)
C22 0.0702(16) 0.0553(15) 0.0353(11) -0.0032(10) 0.0045(11) -0.0026(13)
C23 0.0488(13) 0.0649(15) 0.0452(12) 0.0043(11) 0.0214(10) 0.0022(12)
C24 0.0334(10) 0.0462(12) 0.0375(10) -0.0046(9) 0.0103(8) -0.0026(9)
C25 0.076(2) 0.0560(16) 0.083(2) -0.0141(15) 0.0311(16) -0.0204(14)
C26 0.0459(12) 0.0431(12) 0.0510(13) 0.0029(10) 0.0147(10) 0.0064(10)
C27 0.0791(19) 0.0560(16) 0.0630(16) -0.0089(13) 0.0310(15) 0.0092(14)
C28 0.0460(12) 0.0414(12) 0.0425(11) -0.0004(9) 0.0134(10) -0.0019(9)
C29 0.0625(16) 0.0524(14) 0.0518(14) -0.0004(11) 0.0159(12) 0.0113(12)
C30 0.0652(15) 0.0343(11) 0.0467(12) 0.0046(9) 0.0203(11) -0.0023(10)
C31 0.0422(12) 0.0543(14) 0.0664(15) -0.0029(12) 0.0250(11) -0.0073(11)
C32 0.0542(13) 0.0366(11) 0.0440(11) 0.0056(9) 0.0224(10) 0.0101(10)
C33 0.0685(18) 0.0654(18) 0.0797(19) 0.0060(15) 0.0439(15) 0.0197(14)
C34 0.0352(10) 0.0364(10) 0.0389(10) 0.0029(8) 0.0127(8) 0.0000(8)
C35 0.098(2) 0.0509(16) 0.079(2) -0.0181(14) 0.0429(18) 0.0014(15)
C36 0.0559(14) 0.0514(14) 0.0590(14) 0.0026(11) 0.0285(12) 0.0091(11)
C37 0.0683(17) 0.0727(18) 0.0459(13) -0.0045(12) 0.0250(13) 0.0146(14)
C38 0.0402(11) 0.0517(13) 0.0334(10) 0.0016(9) 0.0130(9) 0.0049(10)
C39 0.051(3) 0.069(3) 0.046(3) 0.017(2) 0.012(2) -0.008(2)
C39A 0.052(5) 0.056(3) 0.036(3) 0.012(3) 0.011(3) -0.005(3)
C40 0.0554(15) 0.084(2) 0.0488(13) 0.0024(13) 0.0296(12) 0.0087(14)
C41 0.0577(15) 0.0457(13) 0.0690(17) 0.0061(12) 0.0157(13) 0.0127(12)

loop_
_atom_type_symbol
_atom_type_description
_atom_type_scat_dispersion_real
_atom_type_scat_dispersion_imag
_atom_type_scat_source
C C 0.0033 0.0016 'International Tables Vol C Tables 4.2.6.8 and 6.1.1.4'
H H 0.0000 0.0000 'International Tables Vol C Tables 4.2.6.8 and 6.1.1.4'
N N 0.0061 0.0033 'International Tables Vol C Tables 4.2.6.8 and 6.1.1.4'
O O 0.0106 0.0060 'International Tables Vol C Tables 4.2.6.8 and 6.1.1.4'
Ti Ti 0.2776 0.4457 'International Tables Vol C Tables 4.2.6.8 and 6.1.1.4'

loop_
_geom_angle_atom_site_label_1
_geom_angle_atom_site_label_2
_geom_angle_atom_site_label_3
_geom_angle
_geom_angle_site_symmetry_1
_geom_angle_site_symmetry_3
_geom_angle_publ_flag
O3 Ti1 Ti3 96.59(4) . . ?
O3 Ti1 N2 83.09(6) . . ?
O4 Ti1 Ti3 74.69(4) . . ?
O4 Ti1 O3 170.29(6) . . ?
O4 Ti1 N2 88.46(6) . . ?
O7 Ti1 Ti3 133.96(5) . . ?
O7 Ti1 O3 88.62(6) . . ?
O7 Ti1 O4 94.41(6) . . ?
O7 Ti1 O10 162.78(6) . . ?
O7 Ti1 N2 78.70(6) . . ?
O8 Ti1 Ti3 130.24(5) . . ?
O8 Ti1 O3 92.79(7) . . ?
O8 Ti1 O4 96.13(7) . . ?
O8 Ti1 O7 94.89(7) . . ?
O8 Ti1 O10 101.90(6) . . ?
O8 Ti1 N2 172.42(7) . . ?
O10 Ti1 Ti3 30.83(4) . . ?
O10 Ti1 O3 86.79(6) . . ?
O10 Ti1 O4 87.62(6) . . ?
O10 Ti1 N2 84.27(6) . . ?
N2 Ti1 Ti3 56.83(4) . . ?
O1 Ti2 Ti3 63.71(4) . . ?
O1 Ti2 O2 167.46(6) . . ?
O1 Ti2 O10 87.20(6) . . ?
O1 Ti2 N3 83.11(6) . . ?
O2 Ti2 Ti3 105.53(4) . . ?
O2 Ti2 N3 85.48(6) . . ?
O10 Ti2 Ti3 32.00(4) . . ?
O10 Ti2 O2 85.59(6) . . ?
O10 Ti2 N3 79.36(6) . . ?
O11 Ti2 Ti3 122.73(5) . . ?
O11 Ti2 O1 93.93(7) . . ?
O11 Ti2 O2 97.62(7) . . ?
O11 Ti2 O10 102.30(6) . . ?
O11 Ti2 O13 98.74(7) . . ?
O11 Ti2 N3 176.57(7) . . ?
O13 Ti2 Ti3 133.79(5) . . ?
O13 Ti2 O1 96.81(6) . . ?
O13 Ti2 O2 86.27(6) . . ?
O13 Ti2 O10 158.27(6) . . ?
O13 Ti2 N3 79.93(6) . . ?
N3 Ti2 Ti3 57.43(4) . . ?
Ti2 Ti3 Ti1 63.404(11) . . ?
O5 Ti3 Ti1 66.31(4) . . ?
O5 Ti3 Ti2 119.75(4) . . ?
O5 Ti3 O6 97.86(6) . . ?
O5 Ti3 O10 93.76(6) . . ?
O5 Ti3 O12 93.54(6) . . ?
O5 Ti3 N1 174.69(6) . . ?
O6 Ti3 Ti1 105.18(4) . . ?
O6 Ti3 Ti2 66.74(4) . . ?
O6 Ti3 O10 88.19(6) . . ?
O6 Ti3 O12 166.74(6) . . ?
O6 Ti3 N1 86.56(6) . . ?
O9 Ti3 Ti1 153.31(5) . . ?
O9 Ti3 Ti2 139.63(5) . . ?
O9 Ti3 O5 98.83(6) . . ?
O9 Ti3 O6 98.57(6) . . ?
O9 Ti3 O10 164.71(6) . . ?
O9 Ti3 O12 86.28(6) . . ?
O9 Ti3 N1 83.32(6) . . ?
O10 Ti3 Ti1 30.87(4) . . ?
O10 Ti3 Ti2 32.73(4) . . ?
O10 Ti3 O12 84.32(6) . . ?
O10 Ti3 N1 83.42(6) . . ?
O12 Ti3 Ti1 73.30(4) . . ?
O12 Ti3 Ti2 101.65(4) . . ?
O12 Ti3 N1 81.73(6) . . ?
N1 Ti3 Ti1 109.77(5) . . ?
N1 Ti3 Ti2 59.35(5) . . ?
N1 O1 Ti2 120.49(11) . . ?
C6 O2 Ti2 138.50(14) . . ?
C6 O3 Ti1 126.02(14) . . ?
C4 O4 Ti1 132.26(13) . . ?
N2 O5 Ti3 119.92(11) . . ?
N3 O6 Ti3 119.07(11) . . ?
C16 O7 Ti1 140.03(13) . . ?
C39 O8 Ti1 162.5(3) . . ?
C39A O8 Ti1 141.0(4) . . ?
C38 O9 Ti3 134.29(14) . . ?
Ti1 O10 Ti2 125.79(7) . . ?
Ti3 O10 Ti1 118.30(7) . . ?
Ti3 O10 Ti2 115.27(6) . . ?
C30 O11 Ti2 152.55(14) . . ?
C4 O12 Ti3 133.74(14) . . ?
C24 O13 Ti2 138.04(13) . . ?
O1 N1 Ti3 116.41(11) . . ?
C3 N1 Ti3 127.28(15) . . ?
C3 N1 O1 116.30(17) . . ?
O5 N2 Ti1 116.88(11) . . ?
C34 N2 Ti1 130.71(13) . . ?
C34 N2 O5 112.40(16) . . ?
O6 N3 Ti2 116.75(11) . . ?
C1 N3 Ti2 129.55(14) . . ?
C1 N3 O6 113.66(16) . . ?
N3 C1 H1 118.8 . . ?
N3 C1 C12 122.43(19) . . ?
C12 C1 H1 118.8 . . ?
C33 C2 H2 119.7 . . ?
C35 C2 H2 119.7 . . ?
C35 C2 C33 120.6(3) . . ?
N1 C3 H3 118.7 . . ?
N1 C3 C21 122.7(2) . . ?
C21 C3 H3 118.7 . . ?
O4 C4 C8 118.69(19) . . ?
O12 C4 O4 124.11(19) . . ?
O12 C4 C8 117.20(19) . . ?
H5A C5 H5B 109.5 . . ?
H5A C5 H5C 109.5 . . ?
H5B C5 H5C 109.5 . . ?
C39 C5 H5A 109.5 . . ?
C39 C5 H5B 109.5 . . ?
C39 C5 H5C 109.5 . . ?
H5AA C5A H5AB 109.5 . . ?
H5AA C5A H5AC 109.5 . . ?
H5AB C5A H5AC 109.5 . . ?
C39A C5A H5AA 109.5 . . ?
C39A C5A H5AB 109.5 . . ?
C39A C5A H5AC 109.5 . . ?
O2 C6 O3 124.98(19) . . ?
O2 C6 C32 117.5(2) . . ?
O3 C6 C32 117.50(19) . . ?
C13 C7 H7 120.6 . . ?
C20 C7 H7 120.6 . . ?
C20 C7 C13 118.9(2) . . ?
C14 C8 C4 119.5(2) . . ?
C14 C8 C26 119.8(2) . . ?
C26 C8 C4 120.6(2) . . ?
C21 C9 H9 119.8 . . ?
C37 C9 H9 119.8 . . ?
C37 C9 C21 120.3(3) . . ?
C16 C10 H10 119.7 . . ?
C22 C10 H10 119.7 . . ?
C22 C10 C16 120.5(2) . . ?
C22 C11 H11 120.3 . . ?
C28 C11 H11 120.3 . . ?
C28 C11 C22 119.4(2) . . ?
C20 C12 C1 118.4(2) . . ?
C20 C12 C24 119.5(2) . . ?
C24 C12 C1 121.95(19) . . ?
C7 C13 H13 119.3 . . ?
C7 C13 C31 121.4(2) . . ?
C31 C13 H13 119.3 . . ?
C8 C14 H14 120.0 . . ?
C27 C14 C8 120.1(2) . . ?
C27 C14 H14 120.0 . . ?
C27 C15 H15 119.8 . . ?
C27 C15 C41 120.4(2) . . ?
C41 C15 H15 119.8 . . ?
O7 C16 C10 119.3(2) . . ?
O7 C16 C18 121.93(18) . . ?
C10 C16 C18 118.7(2) . . ?
C32 C17 H17 120.2 . . ?
C32 C17 C35 119.6(3) . . ?
C35 C17 H17 120.2 . . ?
C16 C18 C34 121.28(19) . . ?
C28 C18 C16 119.52(19) . . ?
C28 C18 C34 119.16(19) . . ?
H19A C19 H19B 109.5 . . ?
H19A C19 H19C 109.5 . . ?
H19B C19 H19C 109.5 . . ?
H19D C19 H19E 109.5 . . ?
H19D C19 H19F 109.5 . . ?
H19E C19 H19F 109.5 . . ?
C39 C19 H19A 109.5 . . ?
C39 C19 H19B 109.5 . . ?
C39 C19 H19C 109.5 . . ?
C39A C19 H19D 109.5 . . ?
C39A C19 H19E 109.5 . . ?
C39A C19 H19F 109.5 . . ?
C7 C20 C12 121.3(2) . . ?
C7 C20 H20 119.3 . . ?
C12 C20 H20 119.3 . . ?
C9 C21 C3 118.5(2) . . ?
C9 C21 C38 118.9(2) . . ?
C38 C21 C3 122.6(2) . . ?
C10 C22 C11 120.8(2) . . ?
C10 C22 H22 119.6 . . ?
C11 C22 H22 119.6 . . ?
C38 C23 H23 120.5 . . ?
C40 C23 H23 120.5 . . ?
C40 C23 C38 119.1(3) . . ?
O13 C24 C12 122.33(19) . . ?
O13 C24 C31 119.0(2) . . ?
C31 C24 C12 118.6(2) . . ?
H25A C25 H25B 109.5 . . ?
H25A C25 H25C 109.5 . . ?
H25B C25 H25C 109.5 . . ?
C30 C25 H25A 109.5 . . ?
C30 C25 H25B 109.5 . . ?
C30 C25 H25C 109.5 . . ?
C8 C26 H26 120.1 . . ?
C41 C26 C8 119.9(2) . . ?
C41 C26 H26 120.1 . . ?
C14 C27 H27 120.0 . . ?
C15 C27 C14 120.0(3) . . ?
C15 C27 H27 120.0 . . ?
C11 C28 C18 121.0(2) . . ?
C11 C28 H28 119.5 . . ?
C18 C28 H28 119.5 . . ?
H29A C29 H29B 109.5 . . ?
H29A C29 H29C 109.5 . . ?
H29B C29 H29C 109.5 . . ?
C30 C29 H29A 109.5 . . ?
C30 C29 H29B 109.5 . . ?
C30 C29 H29C 109.5 . . ?
O11 C30 C25 108.7(2) . . ?
O11 C30 C29 110.01(19) . . ?
O11 C30 H30 108.0 . . ?
C25 C30 C29 114.1(2) . . ?
C25 C30 H30 108.0 . . ?
C29 C30 H30 108.0 . . ?
C13 C31 C24 120.2(2) . . ?
C13 C31 H31 119.9 . . ?
C24 C31 H31 119.9 . . ?
C17 C32 C6 120.1(2) . . ?
C17 C32 C36 120.2(2) . . ?
C36 C32 C6 119.7(2) . . ?
C2 C33 H33 120.1 . . ?
C2 C33 C36 119.8(3) . . ?
C36 C33 H33 120.1 . . ?
N2 C34 C18 122.97(19) . . ?
N2 C34 H34 118.5 . . ?
C18 C34 H34 118.5 . . ?
C2 C35 C17 120.2(3) . . ?
C2 C35 H35 119.9 . . ?
C17 C35 H35 119.9 . . ?
C32 C36 C33 119.6(3) . . ?
C32 C36 H36 120.2 . . ?
C33 C36 H36 120.2 . . ?
C9 C37 H37 120.0 . . ?
C40 C37 C9 120.0(2) . . ?
C40 C37 H37 120.0 . . ?
O9 C38 C21 120.12(19) . . ?
O9 C38 C23 119.4(2) . . ?
C23 C38 C21 120.5(2) . . ?
O8 C39 C5 108.5(6) . . ?
O8 C39 C19 105.4(4) . . ?
O8 C39 H39 109.6 . . ?
C5 C39 H39 109.6 . . ?
C19 C39 C5 113.9(6) . . ?
C19 C39 H39 109.6 . . ?
O8 C39A C5A 107.3(9) . . ?
O8 C39A C19 110.3(5) . . ?
O8 C39A H39A 111.3 . . ?
C5A C39A H39A 111.3 . . ?
C19 C39A C5A 105.2(11) . . ?
C19 C39A H39A 111.3 . . ?
C23 C40 H40 119.4 . . ?
C37 C40 C23 121.2(2) . . ?
C37 C40 H40 119.4 . . ?
C15 C41 H41 120.1 . . ?
C26 C41 C15 119.8(2) . . ?
C26 C41 H41 120.1 . . ?

loop_
_geom_bond_atom_site_label_1
_geom_bond_atom_site_label_2
_geom_bond_distance
_geom_bond_site_symmetry_2
_geom_bond_publ_flag
Ti1 Ti3 3.3523(5) . ?
Ti1 O3 2.0338(14) . ?
Ti1 O4 2.0211(14) . ?
Ti1 O7 1.8985(14) . ?
Ti1 O8 1.7485(14) . ?
Ti1 O10 1.9537(13) . ?
Ti1 N2 2.2321(17) . ?
Ti2 Ti3 3.3299(5) . ?
Ti2 O1 1.9573(14) . ?
Ti2 O2 2.0407(15) . ?
Ti2 O10 1.9911(14) . ?
Ti2 O11 1.7711(14) . ?
Ti2 O13 1.8751(15) . ?
Ti2 N3 2.2409(17) . ?
Ti3 O5 1.8750(14) . ?
Ti3 O6 1.9033(14) . ?
Ti3 O9 1.8428(14) . ?
Ti3 O10 1.9510(13) . ?
Ti3 O12 2.0581(14) . ?
Ti3 N1 2.1567(18) . ?
O1 N1 1.368(2) . ?
O2 C6 1.262(3) . ?
O3 C6 1.265(3) . ?
O4 C4 1.272(2) . ?
O5 N2 1.387(2) . ?
O6 N3 1.379(2) . ?
O7 C16 1.335(3) . ?
O8 C39 1.444(5) . ?
O8 C39A 1.435(6) . ?
O9 C38 1.346(3) . ?
O11 C30 1.412(3) . ?
O12 C4 1.255(2) . ?
O13 C24 1.334(3) . ?
N1 C3 1.291(3) . ?
N2 C34 1.286(3) . ?
N3 C1 1.282(3) . ?
C1 H1 0.9500 . ?
C1 C12 1.447(3) . ?
C2 H2 0.9500 . ?
C2 C33 1.375(5) . ?
C2 C35 1.371(5) . ?
C3 H3 0.9500 . ?
C3 C21 1.461(3) . ?
C4 C8 1.492(3) . ?
C5 H5A 0.9800 . ?
C5 H5B 0.9800 . ?
C5 H5C 0.9800 . ?
C5 C39 1.545(10) . ?
C5A H5AA 0.9800 . ?
C5A H5AB 0.9800 . ?
C5A H5AC 0.9800 . ?
C5A C39A 1.503(16) . ?
C6 C32 1.492(3) . ?
C7 H7 0.9500 . ?
C7 C13 1.378(4) . ?
C7 C20 1.374(3) . ?
C8 C14 1.387(3) . ?
C8 C26 1.393(3) . ?
C9 H9 0.9500 . ?
C9 C21 1.400(3) . ?
C9 C37 1.384(4) . ?
C10 H10 0.9500 . ?
C10 C16 1.401(3) . ?
C10 C22 1.383(3) . ?
C11 H11 0.9500 . ?
C11 C22 1.383(3) . ?
C11 C28 1.378(3) . ?
C12 C20 1.401(3) . ?
C12 C24 1.404(3) . ?
C13 H13 0.9500 . ?
C13 C31 1.385(4) . ?
C14 H14 0.9500 . ?
C14 C27 1.382(4) . ?
C15 H15 0.9500 . ?
C15 C27 1.378(4) . ?
C15 C41 1.386(4) . ?
C16 C18 1.404(3) . ?
C17 H17 0.9500 . ?
C17 C32 1.383(3) . ?
C17 C35 1.387(4) . ?
C18 C28 1.402(3) . ?
C18 C34 1.445(3) . ?
C19 H19A 0.9800 . ?
C19 H19B 0.9800 . ?
C19 H19C 0.9800 . ?
C19 H19D 0.9800 . ?
C19 H19E 0.9800 . ?
C19 H19F 0.9800 . ?
C19 C39 1.542(7) . ?
C19 C39A 1.459(8) . ?
C20 H20 0.9500 . ?
C21 C38 1.404(3) . ?
C22 H22 0.9500 . ?
C23 H23 0.9500 . ?
C23 C38 1.394(3) . ?
C23 C40 1.387(4) . ?
C24 C31 1.398(3) . ?
C25 H25A 0.9800 . ?
C25 H25B 0.9800 . ?
C25 H25C 0.9800 . ?
C25 C30 1.513(4) . ?
C26 H26 0.9500 . ?
C26 C41 1.384(3) . ?
C27 H27 0.9500 . ?
C28 H28 0.9500 . ?
C29 H29A 0.9800 . ?
C29 H29B 0.9800 . ?
C29 H29C 0.9800 . ?
C29 C30 1.520(4) . ?
C30 H30 1.0000 . ?
C31 H31 0.9500 . ?
C32 C36 1.389(3) . ?
C33 H33 0.9500 . ?
C33 C36 1.390(4) . ?
C34 H34 0.9500 . ?
C35 H35 0.9500 . ?
C36 H36 0.9500 . ?
C37 H37 0.9500 . ?
C37 C40 1.378(4) . ?
C39 H39 1.0000 . ?
C39A H39A 1.0000 . ?
C40 H40 0.9500 . ?
C41 H41 0.9500 . ?

loop_
_geom_torsion_atom_site_label_1
_geom_torsion_atom_site_label_2
_geom_torsion_atom_site_label_3
_geom_torsion_atom_site_label_4
_geom_torsion
_geom_torsion_site_symmetry_1
_geom_torsion_site_symmetry_2
_geom_torsion_site_symmetry_3
_geom_torsion_site_symmetry_4
_geom_torsion_publ_flag
Ti1 Ti3 O5 N2 1.93(11) . . . . ?
Ti1 Ti3 O9 C38 -85.7(2) . . . . ?
Ti1 O3 C6 O2 18.4(3) . . . . ?
Ti1 O3 C6 C32 -161.08(13) . . . . ?
Ti1 O4 C4 O12 -19.3(3) . . . . ?
Ti1 O4 C4 C8 161.55(14) . . . . ?
Ti1 O7 C16 C10 -159.15(18) . . . . ?
Ti1 O7 C16 C18 21.9(3) . . . . ?
Ti1 O8 C39 C5 18.5(16) . . . . ?
Ti1 O8 C39 C19 140.8(8) . . . . ?
Ti1 O8 C39A C5A -111.3(13) . . . . ?
Ti1 O8 C39A C19 134.6(5) . . . . ?
Ti1 N2 C34 C18 -4.6(3) . . . . ?
Ti2 Ti3 O5 N2 -33.61(14) . . . . ?
Ti2 Ti3 O9 C38 57.5(2) . . . . ?
Ti2 O1 N1 Ti3 2.38(17) . . . . ?
Ti2 O1 N1 C3 -178.38(14) . . . . ?
Ti2 O2 C6 O3 22.0(3) . . . . ?
Ti2 O2 C6 C32 -158.58(15) . . . . ?
Ti2 O11 C30 C25 79.5(4) . . . . ?
Ti2 O11 C30 C29 -46.1(4) . . . . ?
Ti2 O13 C24 C12 -25.7(3) . . . . ?
Ti2 O13 C24 C31 156.34(18) . . . . ?
Ti2 N3 C1 C12 2.5(3) . . . . ?
Ti3 Ti1 O7 C16 -39.7(2) . . . . ?
Ti3 Ti1 O8 C39 125.2(11) . . . . ?
Ti3 Ti1 O8 C39A -178.8(6) . . . . ?
Ti3 Ti2 O11 C30 48.6(3) . . . . ?
Ti3 Ti2 O13 C24 50.3(2) . . . . ?
Ti3 O5 N2 Ti1 -2.97(17) . . . . ?
Ti3 O5 N2 C34 176.28(13) . . . . ?
Ti3 O6 N3 Ti2 -0.70(16) . . . . ?
Ti3 O6 N3 C1 177.15(13) . . . . ?
Ti3 O9 C38 C21 -34.2(3) . . . . ?
Ti3 O9 C38 C23 145.20(18) . . . . ?
Ti3 O12 C4 O4 10.6(3) . . . . ?
Ti3 O12 C4 C8 -170.25(14) . . . . ?
Ti3 N1 C3 C21 -1.9(3) . . . . ?
O1 Ti2 O11 C30 -12.5(3) . . . . ?
O1 Ti2 O13 C24 110.1(2) . . . . ?
O1 N1 C3 C21 178.96(18) . . . . ?
O2 Ti2 O11 C30 162.6(3) . . . . ?
O2 Ti2 O13 C24 -57.7(2) . . . . ?
O2 C6 C32 C17 176.9(2) . . . . ?
O2 C6 C32 C36 -3.5(3) . . . . ?
O3 Ti1 O7 C16 58.2(2) . . . . ?
O3 Ti1 O8 C39 24.2(11) . . . . ?
O3 Ti1 O8 C39A 80.1(6) . . . . ?
O3 C6 C32 C17 -3.7(3) . . . . ?
O3 C6 C32 C36 175.9(2) . . . . ?
O4 Ti1 O7 C16 -112.6(2) . . . . ?
O4 Ti1 O8 C39 -159.6(11) . . . . ?
O4 Ti1 O8 C39A -103.7(6) . . . . ?
O4 C4 C8 C14 178.1(2) . . . . ?
O4 C4 C8 C26 -0.8(3) . . . . ?
O5 Ti3 O9 C38 -139.10(18) . . . . ?
O5 N2 C34 C18 176.26(17) . . . . ?
O6 Ti3 O5 N2 -101.26(13) . . . . ?
O6 Ti3 O9 C38 121.49(18) . . . . ?
O6 N3 C1 C12 -174.98(17) . . . . ?
O7 Ti1 O8 C39 -64.7(11) . . . . ?
O7 Ti1 O8 C39A -8.7(6) . . . . ?
O7 C16 C18 C28 179.9(2) . . . . ?
O7 C16 C18 C34 2.1(3) . . . . ?
O8 Ti1 O7 C16 150.8(2) . . . . ?
O9 Ti3 O5 N2 158.73(12) . . . . ?
O10 Ti1 O7 C16 -16.4(4) . . . . ?
O10 Ti1 O8 C39 111.5(11) . . . . ?
O10 Ti1 O8 C39A 167.4(6) . . . . ?
O10 Ti2 O11 C30 75.5(3) . . . . ?
O10 Ti2 O13 C24 10.5(3) . . . . ?
O10 Ti3 O5 N2 -12.58(13) . . . . ?
O10 Ti3 O9 C38 6.0(4) . . . . ?
O11 Ti2 O13 C24 -154.8(2) . . . . ?
O12 Ti3 O5 N2 71.95(13) . . . . ?
O12 Ti3 O9 C38 -46.10(18) . . . . ?
O12 C4 C8 C14 -1.1(3) . . . . ?
O12 C4 C8 C26 -179.9(2) . . . . ?
O13 Ti2 O11 C30 -110.0(3) . . . . ?
O13 C24 C31 C13 178.7(2) . . . . ?
N1 Ti3 O9 C38 36.00(18) . . . . ?
N1 C3 C21 C9 -165.4(2) . . . . ?
N1 C3 C21 C38 14.8(3) . . . . ?
N2 Ti1 O7 C16 -25.1(2) . . . . ?
N3 Ti2 O13 C24 28.4(2) . . . . ?
N3 C1 C12 C20 -173.6(2) . . . . ?
N3 C1 C12 C24 10.1(3) . . . . ?
C1 C12 C20 C7 -177.2(2) . . . . ?
C1 C12 C24 O13 -1.9(3) . . . . ?
C1 C12 C24 C31 176.0(2) . . . . ?
C2 C33 C36 C32 -1.0(4) . . . . ?
C3 C21 C38 O9 0.0(3) . . . . ?
C3 C21 C38 C23 -179.4(2) . . . . ?
C4 C8 C14 C27 -178.5(2) . . . . ?
C4 C8 C26 C41 178.3(2) . . . . ?
C6 C32 C36 C33 -179.3(2) . . . . ?
C7 C13 C31 C24 -0.2(4) . . . . ?
C8 C14 C27 C15 -0.1(4) . . . . ?
C8 C26 C41 C15 0.5(4) . . . . ?
C9 C21 C38 O9 -179.8(2) . . . . ?
C9 C21 C38 C23 0.9(3) . . . . ?
C9 C37 C40 C23 0.4(4) . . . . ?
C10 C16 C18 C28 0.9(3) . . . . ?
C10 C16 C18 C34 -176.9(2) . . . . ?
C12 C24 C31 C13 0.7(4) . . . . ?
C13 C7 C20 C12 1.3(4) . . . . ?
C14 C8 C26 C41 -0.6(4) . . . . ?
C16 C10 C22 C11 0.1(4) . . . . ?
C16 C18 C28 C11 -0.5(3) . . . . ?
C16 C18 C34 N2 -7.6(3) . . . . ?
C17 C32 C36 C33 0.3(4) . . . . ?
C20 C7 C13 C31 -0.8(5) . . . . ?
C20 C12 C24 O13 -178.15(19) . . . . ?
C20 C12 C24 C31 -0.2(3) . . . . ?
C21 C9 C37 C40 0.5(4) . . . . ?
C22 C10 C16 O7 -179.7(2) . . . . ?
C22 C10 C16 C18 -0.7(4) . . . . ?
C22 C11 C28 C18 -0.1(4) . . . . ?
C24 C12 C20 C7 -0.8(4) . . . . ?
C26 C8 C14 C27 0.4(4) . . . . ?
C27 C15 C41 C26 -0.2(5) . . . . ?
C28 C11 C22 C10 0.3(4) . . . . ?
C28 C18 C34 N2 174.6(2) . . . . ?
C32 C17 C35 C2 -0.7(5) . . . . ?
C33 C2 C35 C17 0.0(5) . . . . ?
C34 C18 C28 C11 177.3(2) . . . . ?
C35 C2 C33 C36 0.9(5) . . . . ?
C35 C17 C32 C6 -179.8(2) . . . . ?
C35 C17 C32 C36 0.6(4) . . . . ?
C37 C9 C21 C3 179.1(2) . . . . ?
C37 C9 C21 C38 -1.2(4) . . . . ?
C38 C23 C40 C37 -0.7(4) . . . . ?
C40 C23 C38 O9 -179.3(2) . . . . ?
C40 C23 C38 C21 0.0(4) . . . . ?
C41 C15 C27 C14 0.0(5) . . . . ?
